data_7228371
loop_
_publ_author_name
'Rice, Craig'
'Jewsbury, R. A.'
'Dunmore, Rachel Ellen'
'Bullock, Samantha'
'Faulkner, Robert Allan'

_publ_section_title
;
 A Structural Study of Dithizone Coordination Chemistry
;
_journal_name_full CrystEngComm
_journal_paper_doi 10.1039/C7CE00580F
_journal_year 2017
_chemical_formula_sum 'C40.5 H33.5 Cu2 N12 O0.5 S3'
_chemical_formula_weight 919.55
_space_group_crystal_system triclinic
_space_group_IT_number 2
_space_group_name_Hall '-P 1'
_space_group_name_H-M_alt 'P -1'
_symmetry_space_group_name_Hall '-P 1'
_symmetry_space_group_name_H-M 'P -1'
_atom_sites_solution_hydrogens geom
_audit_creation_method SHELXL-2014/7
_audit_update_record
;
2016-06-20 deposited with the CCDC.
2017-06-02 downloaded from the CCDC.
;
_cell_angle_alpha 79.780(2)
_cell_angle_beta 67.380(2)
_cell_angle_gamma 88.288(2)
_cell_formula_units_Z 2
_cell_length_a 12.4147(8)
_cell_length_b 12.5005(8)
_cell_length_c 15.0246(10)
_cell_measurement_reflns_used 6635
_cell_measurement_temperature 150(2)
_cell_measurement_theta_max 29.46
_cell_measurement_theta_min 2.34
_cell_volume 2116.3(2)
_computing_structure_refinement 'SHELXL-2014/7 (Sheldrick, 2014)'
_diffrn_ambient_temperature 150(2)
_diffrn_measured_fraction_theta_full 0.993
_diffrn_measured_fraction_theta_max 0.993
_diffrn_measurement_device_type 'Bruker APEX-II CCD'
_diffrn_measurement_method '\f and \w scans'
_diffrn_radiation_monochromator graphite
_diffrn_radiation_source 'fine-focus sealed tube'
_diffrn_radiation_type MoK\a
_diffrn_radiation_wavelength 0.71073
_diffrn_reflns_av_R_equivalents 0.0532
_diffrn_reflns_av_unetI/netI 0.0785
_diffrn_reflns_Laue_measured_fraction_full 0.993
_diffrn_reflns_Laue_measured_fraction_max 0.993
_diffrn_reflns_limit_h_max 13
_diffrn_reflns_limit_h_min -13
_diffrn_reflns_limit_k_max 13
_diffrn_reflns_limit_k_min -13
_diffrn_reflns_limit_l_max 16
_diffrn_reflns_limit_l_min -16
_diffrn_reflns_number 13034
_diffrn_reflns_point_group_measured_fraction_full 0.993
_diffrn_reflns_point_group_measured_fraction_max 0.993
_diffrn_reflns_theta_full 23.319
_diffrn_reflns_theta_max 23.319
_diffrn_reflns_theta_min 1.493
_exptl_absorpt_coefficient_mu 1.200
_exptl_crystal_colour red
_exptl_crystal_density_diffrn 1.443
_exptl_crystal_description plate
_exptl_crystal_F_000 941
_exptl_crystal_size_max 0.150
_exptl_crystal_size_mid 0.100
_exptl_crystal_size_min 0.050
_refine_diff_density_max 0.394
_refine_diff_density_min -0.319
_refine_diff_density_rms 0.072
_refine_ls_extinction_method none
_refine_ls_goodness_of_fit_ref 0.995
_refine_ls_hydrogen_treatment constr
_refine_ls_matrix_type full
_refine_ls_number_parameters 533
_refine_ls_number_reflns 6092
_refine_ls_number_restraints 0
_refine_ls_restrained_S_all 0.995
_refine_ls_R_factor_all 0.0771
_refine_ls_R_factor_gt 0.0433
_refine_ls_shift/su_max 0.001
_refine_ls_shift/su_mean 0.000
_refine_ls_structure_factor_coef Fsqd
_refine_ls_weighting_details 'w=1/[\s^2^(Fo^2^)+(0.0341P)^2^] where P=(Fo^2^+2Fc^2^)/3'
_refine_ls_weighting_scheme calc
_refine_ls_wR_factor_gt 0.0822
_refine_ls_wR_factor_ref 0.0943
_reflns_Friedel_coverage 0.000
_reflns_number_gt 4196
_reflns_number_total 6092
_reflns_threshold_expression 'I > 2\s(I)'
_cod_data_source_file c7ce00580f2.cif
_cod_data_source_block mo_Sam_DPTC_CuAce_PF6_0m
_cod_original_formula_sum 'C40.50 H33.50 Cu2 N12 O0.50 S3'
_cod_database_code 7228371
_shelx_shelxl_version_number 2014/7
_shelx_space_group_comment
;
The symmetry employed for this shelxl refinement is uniquely defined
by the following loop, which should always be used as a source of
symmetry information in preference to the above space-group names.
They are only intended as comments.
;
_shelx_estimated_absorpt_t_min 0.841
_shelx_estimated_absorpt_t_max 0.942

loop_
_space_group_symop_operation_xyz
'x, y, z'
'-x, -y, -z'

loop_
_atom_site_label
_atom_site_type_symbol
_atom_site_fract_x
_atom_site_fract_y
_atom_site_fract_z
_atom_site_U_iso_or_equiv
_atom_site_adp_type
_atom_site_occupancy
_atom_site_site_symmetry_order
_atom_site_calc_flag
_atom_site_refinement_flags_posn
_atom_site_refinement_flags_adp
_atom_site_refinement_flags_occupancy
Cu1 Cu 0.89973(4) 0.59428(5) 0.12976(4) 0.02827(17) Uani 1 1 d . . .
Cu2 Cu 1.06917(4) 0.87818(5) -0.10902(4) 0.02637(16) Uani 1 1 d . . .
S1 S 0.99815(9) 0.73355(10) 0.01116(8) 0.0275(3) Uani 1 1 d . . .
S3 S 0.91670(10) 0.97952(10) -0.09779(8) 0.0320(3) Uani 1 1 d . . .
S2 S 0.79503(10) 0.50931(11) 0.07134(9) 0.0345(3) Uani 1 1 d . . .
C7 C 1.1220(3) 0.7228(4) 0.0395(3) 0.0232(11) Uani 1 1 d . . .
C1 C 1.0373(4) 0.5134(4) 0.2445(3) 0.0241(11) Uani 1 1 d . . .
C2 C 0.9665(4) 0.4190(4) 0.2766(3) 0.0296(12) Uani 1 1 d . . .
H2 H 0.9253 0.4010 0.2392 0.035 Uiso 1 1 calc R U .
C8 C 1.3089(4) 0.9324(4) -0.1365(3) 0.0270(11) Uani 1 1 d . . .
C3 C 0.9561(4) 0.3516(4) 0.3627(3) 0.0313(12) Uani 1 1 d . . .
H3 H 0.9072 0.2874 0.3847 0.038 Uiso 1 1 calc R U .
C6 C 1.0991(4) 0.5380(4) 0.2988(3) 0.0319(12) Uani 1 1 d . . .
H6 H 1.1485 0.6018 0.2766 0.038 Uiso 1 1 calc R U .
C13 C 1.2936(4) 1.0370(4) -0.1755(4) 0.0370(13) Uani 1 1 d . . .
H13 H 1.2172 1.0634 -0.1605 0.044 Uiso 1 1 calc R U .
C9 C 1.4201(4) 0.8930(4) -0.1580(4) 0.0403(14) Uani 1 1 d . . .
H9 H 1.4304 0.8204 -0.1316 0.048 Uiso 1 1 calc R U .
C4 C 1.0162(4) 0.3764(4) 0.4173(3) 0.0360(13) Uani 1 1 d . . .
H4 H 1.0079 0.3299 0.4771 0.043 Uiso 1 1 calc R U .
C5 C 1.0890(4) 0.4700(4) 0.3845(3) 0.0378(13) Uani 1 1 d . . .
H5 H 1.1315 0.4868 0.4214 0.045 Uiso 1 1 calc R U .
C12 C 1.3904(4) 1.1039(4) -0.2370(4) 0.0480(15) Uani 1 1 d . . .
H12 H 1.3804 1.1759 -0.2649 0.058 Uiso 1 1 calc R U .
C10 C 1.5151(4) 0.9608(5) -0.2184(4) 0.0507(16) Uani 1 1 d . . .
H10 H 1.5917 0.9348 -0.2332 0.061 Uiso 1 1 calc R U .
C11 C 1.5005(4) 1.0658(5) -0.2574(4) 0.0510(16) Uani 1 1 d . . .
H11 H 1.5668 1.1119 -0.2985 0.061 Uiso 1 1 calc R U .
N5 N 0.7575(3) 0.5823(3) 0.2542(3) 0.0253(9) Uani 1 1 d . . .
C14 C 0.7496(4) 0.6199(4) 0.3410(3) 0.0231(11) Uani 1 1 d . . .
C21 C 0.6708(4) 0.4982(4) 0.1785(3) 0.0267(11) Uani 1 1 d . . .
C15 C 0.8282(4) 0.7027(4) 0.3300(3) 0.0292(11) Uani 1 1 d . . .
H15 H 0.8854 0.7307 0.2671 0.035 Uiso 1 1 calc R U .
C17 C 0.7396(4) 0.7017(4) 0.5032(3) 0.0360(12) Uani 1 1 d . . .
H17 H 0.7358 0.7298 0.5590 0.043 Uiso 1 1 calc R U .
C19 C 0.6672(4) 0.5778(4) 0.4328(3) 0.0306(12) Uani 1 1 d . . .
H19 H 0.6138 0.5208 0.4403 0.037 Uiso 1 1 calc R U .
C22 C 0.4593(4) 0.3717(4) 0.1196(4) 0.0307(12) Uani 1 1 d . . .
C24 C 0.3640(4) 0.2810(4) 0.0411(4) 0.0509(15) Uani 1 1 d . . .
H24 H 0.3655 0.2553 -0.0152 0.061 Uiso 1 1 calc R U .
C18 C 0.6628(4) 0.6191(4) 0.5134(3) 0.0343(12) Uani 1 1 d . . .
H18 H 0.6063 0.5902 0.5764 0.041 Uiso 1 1 calc R U .
C23 C 0.4617(4) 0.3346(4) 0.0379(4) 0.0399(13) Uani 1 1 d . . .
H23 H 0.5302 0.3457 -0.0205 0.048 Uiso 1 1 calc R U .
C27 C 0.3601(4) 0.3574(4) 0.2040(4) 0.0455(14) Uani 1 1 d . . .
H27 H 0.3584 0.3835 0.2602 0.055 Uiso 1 1 calc R U .
C25 C 0.2645(4) 0.2648(5) 0.1256(4) 0.0535(16) Uani 1 1 d . . .
H25 H 0.1979 0.2267 0.1284 0.064 Uiso 1 1 calc R U .
C16 C 0.8231(4) 0.7444(4) 0.4110(4) 0.0370(13) Uani 1 1 d . . .
H16 H 0.8760 0.8016 0.4037 0.044 Uiso 1 1 calc R U .
C26 C 0.2626(4) 0.3045(5) 0.2059(4) 0.0513(16) Uani 1 1 d . . .
H26 H 0.1933 0.2955 0.2636 0.062 Uiso 1 1 calc R U .
C34 C 0.9648(3) 1.0220(4) -0.2246(3) 0.0247(11) Uani 1 1 d . . .
C35 C 0.7478(4) 1.2012(4) -0.2508(3) 0.0266(11) Uani 1 1 d . . .
C28 C 1.2257(4) 0.8864(4) -0.3238(3) 0.0275(11) Uani 1 1 d . . .
C36 C 0.7786(4) 1.2324(4) -0.3512(3) 0.0299(12) Uani 1 1 d . . .
H36 H 0.8455 1.2044 -0.3960 0.036 Uiso 1 1 calc R U .
C40 C 0.6502(4) 1.2421(4) -0.1858(3) 0.0339(12) Uani 1 1 d . . .
H40 H 0.6286 1.2204 -0.1171 0.041 Uiso 1 1 calc R U .
C33 C 1.2711(4) 0.7879(4) -0.2994(3) 0.0305(12) Uani 1 1 d . . .
H33 H 1.2337 0.7443 -0.2365 0.037 Uiso 1 1 calc R U .
C37 C 0.7108(4) 1.3045(4) -0.3850(4) 0.0368(13) Uani 1 1 d . . .
H37 H 0.7320 1.3265 -0.4536 0.044 Uiso 1 1 calc R U .
C38 C 0.6129(4) 1.3451(4) -0.3211(4) 0.0381(13) Uani 1 1 d . . .
H38 H 0.5658 1.3934 -0.3452 0.046 Uiso 1 1 calc R U .
C29 C 1.2835(4) 0.9508(5) -0.4153(4) 0.0540(17) Uani 1 1 d . . .
H29 H 1.2528 1.0182 -0.4326 0.065 Uiso 1 1 calc R U .
C39 C 0.5842(4) 1.3149(4) -0.2218(4) 0.0405(13) Uani 1 1 d . . .
H39 H 0.5181 1.3444 -0.1774 0.049 Uiso 1 1 calc R U .
C32 C 1.3708(4) 0.7534(4) -0.3670(4) 0.0438(14) Uani 1 1 d . . .
H32 H 1.4008 0.6851 -0.3508 0.053 Uiso 1 1 calc R U .
C31 C 1.4266(4) 0.8161(5) -0.4567(4) 0.0537(16) Uani 1 1 d . . .
H31 H 1.4943 0.7910 -0.5031 0.064 Uiso 1 1 calc R U .
C30 C 1.3844(5) 0.9173(5) -0.4804(4) 0.068(2) Uani 1 1 d . . .
H30 H 1.4255 0.9628 -0.5417 0.081 Uiso 1 1 calc R U .
N1 N 1.0396(3) 0.5817(3) 0.1581(2) 0.0253(9) Uani 1 1 d . . .
N4 N 1.2054(3) 0.8669(3) -0.0762(2) 0.0231(9) Uani 1 1 d . . .
N2 N 1.1280(3) 0.6520(3) 0.1155(3) 0.0253(9) Uani 1 1 d . . .
N3 N 1.2186(3) 0.7884(3) -0.0120(3) 0.0249(9) Uani 1 1 d . . .
N8 N 0.5628(3) 0.4194(3) 0.1153(3) 0.0294(9) Uani 1 1 d . . .
H8 H 0.6253 0.4263 0.0605 0.035 Uiso 1 1 calc R U .
N7 N 0.5684(3) 0.4544(3) 0.1919(3) 0.0279(9) Uani 1 1 d . . .
N6 N 0.6638(3) 0.5332(3) 0.2621(3) 0.0263(9) Uani 1 1 d . . .
N9 N 1.1212(3) 0.9189(3) -0.2532(3) 0.0266(9) Uani 1 1 d . . .
N12 N 0.8136(3) 1.1295(3) -0.2118(3) 0.0310(10) Uani 1 1 d . . .
H12A H 0.7899 1.1099 -0.1478 0.037 Uiso 1 1 calc R U .
N10 N 1.0642(3) 0.9879(3) -0.2912(3) 0.0303(10) Uani 1 1 d . . .
N11 N 0.9110(3) 1.0905(3) -0.2690(3) 0.0315(10) Uani 1 1 d . . .
C1S C 0.0352(7) 0.0502(5) 0.4715(5) 0.0668(19) Uani 1 1 d . . .
C2S C 0.1547(12) 0.0420(10) 0.4158(10) 0.084(4) Uani 0.5 1 d . . P
H2S1 H 0.1934 0.1145 0.3944 0.126 Uiso 0.5 1 calc R U P
H2S2 H 0.1639 0.0102 0.3582 0.126 Uiso 0.5 1 calc R U P
H2S3 H 0.1902 -0.0046 0.4559 0.126 Uiso 0.5 1 calc R U P
O1S O -0.0057(11) 0.1283(8) 0.4745(7) 0.119(5) Uani 0.5 1 d . . P

loop_
_atom_site_aniso_label
_atom_site_aniso_U_11
_atom_site_aniso_U_22
_atom_site_aniso_U_33
_atom_site_aniso_U_23
_atom_site_aniso_U_13
_atom_site_aniso_U_12
Cu1 0.0239(3) 0.0325(4) 0.0266(3) -0.0006(3) -0.0095(3) -0.0045(3)
Cu2 0.0236(3) 0.0305(4) 0.0238(3) -0.0007(3) -0.0095(3) -0.0015(2)
S1 0.0224(6) 0.0314(7) 0.0270(7) 0.0025(6) -0.0106(5) -0.0035(5)
S3 0.0298(6) 0.0397(8) 0.0240(7) -0.0049(6) -0.0087(5) 0.0078(6)
S2 0.0265(6) 0.0467(9) 0.0298(7) -0.0103(6) -0.0084(6) -0.0054(6)
C7 0.024(2) 0.023(3) 0.022(3) -0.002(2) -0.009(2) -0.002(2)
C1 0.026(2) 0.021(3) 0.026(3) -0.005(2) -0.010(2) 0.001(2)
C2 0.024(2) 0.031(3) 0.035(3) -0.006(2) -0.013(2) 0.002(2)
C8 0.029(3) 0.030(3) 0.023(3) -0.003(2) -0.011(2) -0.005(2)
C3 0.027(3) 0.026(3) 0.036(3) 0.006(2) -0.011(2) -0.006(2)
C6 0.035(3) 0.030(3) 0.031(3) -0.003(2) -0.013(2) -0.004(2)
C13 0.029(3) 0.033(3) 0.049(3) 0.001(3) -0.018(3) -0.006(2)
C9 0.023(3) 0.042(3) 0.048(3) 0.002(3) -0.009(2) 0.001(2)
C4 0.036(3) 0.039(3) 0.024(3) 0.006(2) -0.007(2) -0.005(2)
C5 0.046(3) 0.039(3) 0.031(3) -0.002(3) -0.019(3) -0.002(3)
C12 0.049(3) 0.036(3) 0.056(4) 0.016(3) -0.027(3) -0.018(3)
C10 0.025(3) 0.059(4) 0.059(4) 0.009(3) -0.013(3) -0.010(3)
C11 0.041(3) 0.054(4) 0.051(4) 0.010(3) -0.016(3) -0.026(3)
N5 0.023(2) 0.021(2) 0.031(2) 0.0004(18) -0.0116(17) -0.0019(17)
C14 0.026(2) 0.023(3) 0.025(3) -0.005(2) -0.015(2) 0.005(2)
C21 0.024(2) 0.026(3) 0.033(3) -0.007(2) -0.014(2) 0.002(2)
C15 0.029(3) 0.030(3) 0.028(3) -0.005(2) -0.010(2) -0.002(2)
C17 0.050(3) 0.033(3) 0.032(3) -0.014(3) -0.021(3) 0.008(3)
C19 0.026(3) 0.033(3) 0.036(3) -0.006(3) -0.016(2) 0.000(2)
C22 0.027(3) 0.029(3) 0.043(3) -0.011(2) -0.021(2) 0.005(2)
C24 0.049(3) 0.063(4) 0.058(4) -0.026(3) -0.032(3) -0.005(3)
C18 0.035(3) 0.038(3) 0.027(3) -0.001(3) -0.011(2) 0.001(2)
C23 0.040(3) 0.048(4) 0.037(3) -0.014(3) -0.019(3) 0.002(3)
C27 0.031(3) 0.062(4) 0.044(3) -0.024(3) -0.009(3) -0.006(3)
C25 0.036(3) 0.061(4) 0.073(4) -0.018(4) -0.029(3) -0.006(3)
C16 0.039(3) 0.032(3) 0.044(3) -0.009(3) -0.018(3) -0.003(2)
C26 0.026(3) 0.070(4) 0.058(4) -0.029(3) -0.010(3) -0.003(3)
C34 0.023(2) 0.028(3) 0.025(3) -0.004(2) -0.011(2) 0.000(2)
C35 0.023(2) 0.027(3) 0.033(3) -0.002(2) -0.014(2) -0.002(2)
C28 0.028(3) 0.031(3) 0.022(3) -0.009(2) -0.007(2) 0.005(2)
C36 0.021(2) 0.033(3) 0.033(3) 0.001(2) -0.010(2) -0.004(2)
C40 0.038(3) 0.029(3) 0.031(3) -0.004(2) -0.010(2) 0.004(2)
C33 0.032(3) 0.029(3) 0.028(3) -0.001(2) -0.010(2) -0.002(2)
C37 0.034(3) 0.037(3) 0.036(3) 0.002(3) -0.015(2) 0.000(2)
C38 0.033(3) 0.028(3) 0.048(3) 0.006(3) -0.016(3) 0.005(2)
C29 0.047(3) 0.053(4) 0.037(3) 0.010(3) 0.003(3) 0.020(3)
C39 0.040(3) 0.038(3) 0.038(3) -0.005(3) -0.010(3) 0.013(2)
C32 0.043(3) 0.039(3) 0.048(4) -0.009(3) -0.016(3) 0.017(3)
C31 0.043(3) 0.067(4) 0.034(3) -0.012(3) 0.004(3) 0.023(3)
C30 0.059(4) 0.072(5) 0.038(3) 0.011(3) 0.009(3) 0.026(3)
N1 0.023(2) 0.028(2) 0.021(2) -0.0015(19) -0.0051(17) -0.0017(18)
N4 0.0239(19) 0.026(2) 0.018(2) -0.0015(18) -0.0074(17) -0.0037(17)
N2 0.023(2) 0.026(2) 0.024(2) -0.0002(19) -0.0073(17) -0.0007(18)
N3 0.024(2) 0.026(2) 0.027(2) -0.0026(19) -0.0127(18) -0.0044(18)
N8 0.027(2) 0.032(2) 0.031(2) -0.009(2) -0.0110(18) -0.0005(18)
N7 0.025(2) 0.029(2) 0.034(2) -0.0104(19) -0.0148(18) 0.0033(17)
N6 0.020(2) 0.029(2) 0.030(2) -0.0057(19) -0.0100(18) 0.0004(17)
N9 0.026(2) 0.027(2) 0.026(2) -0.0042(19) -0.0090(18) -0.0010(18)
N12 0.030(2) 0.037(3) 0.025(2) -0.002(2) -0.0105(19) 0.0024(19)
N10 0.030(2) 0.032(3) 0.029(2) -0.003(2) -0.0114(19) 0.0012(19)
N11 0.025(2) 0.038(3) 0.030(2) -0.003(2) -0.0108(19) 0.0038(19)
C1S 0.105(6) 0.052(5) 0.063(5) -0.023(4) -0.050(5) 0.023(4)
C2S 0.126(13) 0.055(9) 0.101(12) -0.028(9) -0.070(11) -0.018(9)
O1S 0.204(12) 0.046(6) 0.067(7) 0.000(5) -0.015(7) 0.053(7)

loop_
_atom_type_symbol
_atom_type_description
_atom_type_scat_dispersion_real
_atom_type_scat_dispersion_imag
_atom_type_scat_source
C C 0.0033 0.0016 'International Tables Vol C Tables 4.2.6.8 and 6.1.1.4'
H H 0.0000 0.0000 'International Tables Vol C Tables 4.2.6.8 and 6.1.1.4'
N N 0.0061 0.0033 'International Tables Vol C Tables 4.2.6.8 and 6.1.1.4'
S S 0.1246 0.1234 'International Tables Vol C Tables 4.2.6.8 and 6.1.1.4'
Cu Cu 0.3201 1.2651 'International Tables Vol C Tables 4.2.6.8 and 6.1.1.4'
O O 0.0106 0.0060 'International Tables Vol C Tables 4.2.6.8 and 6.1.1.4'

loop_
_geom_angle_atom_site_label_1
_geom_angle_atom_site_label_2
_geom_angle_atom_site_label_3
_geom_angle
_geom_angle_site_symmetry_3
N1 Cu1 N5 110.38(14) .
N1 Cu1 S2 141.93(12) .
N5 Cu1 S2 87.29(11) .
N1 Cu1 S1 85.19(11) .
N5 Cu1 S1 134.12(11) .
S2 Cu1 S1 106.82(5) .
N4 Cu2 N9 108.50(14) .
N4 Cu2 S3 141.99(12) .
N9 Cu2 S3 87.39(11) .
N4 Cu2 S1 85.07(10) .
N9 Cu2 S1 140.21(11) .
S3 Cu2 S1 104.81(5) .
C7 S1 Cu2 94.69(14) .
C7 S1 Cu1 94.14(14) .
Cu2 S1 Cu1 170.96(6) .
C34 S3 Cu2 93.35(15) .
C21 S2 Cu1 93.38(16) .
N2 C7 N3 114.7(4) .
N2 C7 S1 123.0(3) .
N3 C7 S1 122.2(3) .
C2 C1 C6 119.6(4) .
C2 C1 N1 117.1(4) .
C6 C1 N1 123.2(4) .
C3 C2 C1 120.0(4) .
C3 C2 H2 120.0 .
C1 C2 H2 120.0 .
C13 C8 C9 120.6(4) .
C13 C8 N4 116.8(4) .
C9 C8 N4 122.6(4) .
C2 C3 C4 120.5(4) .
C2 C3 H3 119.7 .
C4 C3 H3 119.7 .
C5 C6 C1 120.2(4) .
C5 C6 H6 119.9 .
C1 C6 H6 119.9 .
C8 C13 C12 119.6(4) .
C8 C13 H13 120.2 .
C12 C13 H13 120.2 .
C10 C9 C8 119.0(5) .
C10 C9 H9 120.5 .
C8 C9 H9 120.5 .
C3 C4 C5 119.8(4) .
C3 C4 H4 120.1 .
C5 C4 H4 120.1 .
C6 C5 C4 119.9(5) .
C6 C5 H5 120.1 .
C4 C5 H5 120.1 .
C11 C12 C13 119.9(5) .
C11 C12 H12 120.0 .
C13 C12 H12 120.0 .
C11 C10 C9 120.7(5) .
C11 C10 H10 119.6 .
C9 C10 H10 119.6 .
C12 C11 C10 120.1(5) .
C12 C11 H11 119.9 .
C10 C11 H11 119.9 .
N6 N5 C14 114.2(4) .
N6 N5 Cu1 119.9(3) .
C14 N5 Cu1 125.9(3) .
C19 C14 C15 120.2(4) .
C19 C14 N5 122.6(4) .
C15 C14 N5 117.2(4) .
N7 C21 N6 109.8(4) .
N7 C21 S2 125.0(4) .
N6 C21 S2 125.2(3) .
C16 C15 C14 119.9(4) .
C16 C15 H15 120.0 .
C14 C15 H15 120.0 .
C18 C17 C16 120.1(5) .
C18 C17 H17 119.9 .
C16 C17 H17 119.9 .
C18 C19 C14 119.7(4) .
C18 C19 H19 120.1 .
C14 C19 H19 120.1 .
C27 C22 C23 120.6(4) .
C27 C22 N8 121.4(4) .
C23 C22 N8 117.9(4) .
C25 C24 C23 120.3(5) .
C25 C24 H24 119.9 .
C23 C24 H24 119.9 .
C17 C18 C19 120.5(5) .
C17 C18 H18 119.8 .
C19 C18 H18 119.8 .
C22 C23 C24 119.8(5) .
C22 C23 H23 120.1 .
C24 C23 H23 120.1 .
C22 C27 C26 119.0(5) .
C22 C27 H27 120.5 .
C26 C27 H27 120.5 .
C26 C25 C24 119.3(5) .
C26 C25 H25 120.4 .
C24 C25 H25 120.4 .
C15 C16 C17 119.5(5) .
C15 C16 H16 120.2 .
C17 C16 H16 120.2 .
C25 C26 C27 121.1(5) .
C25 C26 H26 119.5 .
C27 C26 H26 119.5 .
N11 C34 N10 110.9(4) .
N11 C34 S3 124.9(3) .
N10 C34 S3 124.2(3) .
C40 C35 C36 120.2(4) .
C40 C35 N12 117.7(4) .
C36 C35 N12 122.0(4) .
C33 C28 C29 119.4(4) .
C33 C28 N9 118.6(4) .
C29 C28 N9 122.0(4) .
C37 C36 C35 119.2(4) .
C37 C36 H36 120.4 .
C35 C36 H36 120.4 .
C35 C40 C39 119.3(4) .
C35 C40 H40 120.4 .
C39 C40 H40 120.4 .
C32 C33 C28 119.8(4) .
C32 C33 H33 120.1 .
C28 C33 H33 120.1 .
C38 C37 C36 121.2(5) .
C38 C37 H37 119.4 .
C36 C37 H37 119.4 .
C39 C38 C37 119.2(4) .
C39 C38 H38 120.4 .
C37 C38 H38 120.4 .
C30 C29 C28 120.2(5) .
C30 C29 H29 119.9 .
C28 C29 H29 119.9 .
C38 C39 C40 120.9(5) .
C38 C39 H39 119.5 .
C40 C39 H39 119.5 .
C31 C32 C33 120.6(5) .
C31 C32 H32 119.7 .
C33 C32 H32 119.7 .
C32 C31 C30 120.0(5) .
C32 C31 H31 120.0 .
C30 C31 H31 120.0 .
C29 C30 C31 119.9(5) .
C29 C30 H30 120.1 .
C31 C30 H30 120.1 .
N2 N1 C1 115.3(3) .
N2 N1 Cu1 122.9(3) .
C1 N1 Cu1 119.7(3) .
N3 N4 C8 114.9(3) .
N3 N4 Cu2 123.5(3) .
C8 N4 Cu2 120.3(3) .
N1 N2 C7 114.0(4) .
N4 N3 C7 114.0(3) .
N7 N8 C22 121.5(4) .
N7 N8 H8 119.2 .
C22 N8 H8 119.2 .
C21 N7 N8 115.8(4) .
N5 N6 C21 114.2(4) .
N10 N9 C28 113.6(3) .
N10 N9 Cu2 120.2(3) .
C28 N9 Cu2 125.9(3) .
N11 N12 C35 121.5(4) .
N11 N12 H12A 119.3 .
C35 N12 H12A 119.3 .
N9 N10 C34 114.6(4) .
C34 N11 N12 116.4(4) .
O1S C1S C2S 121.7(11) .
O1S C1S C1S 119.6(11) 2_556
C2S C1S C1S 118.6(9) 2_556
C1S C2S H2S1 109.5 .
C1S C2S H2S2 109.5 .
H2S1 C2S H2S2 109.5 .
C1S C2S H2S3 109.5 .
H2S1 C2S H2S3 109.5 .
H2S2 C2S H2S3 109.5 .

loop_
_geom_bond_atom_site_label_1
_geom_bond_atom_site_label_2
_geom_bond_distance
_geom_bond_site_symmetry_2
Cu1 N1 1.937(3) .
Cu1 N5 2.003(3) .
Cu1 S2 2.2090(13) .
Cu1 S1 2.2473(12) .
Cu2 N4 1.931(3) .
Cu2 N9 1.981(3) .
Cu2 S3 2.2143(13) .
Cu2 S1 2.2403(12) .
S1 C7 1.742(4) .
S3 C34 1.748(4) .
S2 C21 1.736(4) .
C7 N2 1.341(5) .
C7 N3 1.352(5) .
C1 C2 1.390(6) .
C1 C6 1.391(6) .
C1 N1 1.412(5) .
C2 C3 1.375(6) .
C2 H2 0.9500 .
C8 C13 1.374(6) .
C8 C9 1.387(6) .
C8 N4 1.431(5) .
C3 C4 1.379(6) .
C3 H3 0.9500 .
C6 C5 1.375(6) .
C6 H6 0.9500 .
C13 C12 1.389(6) .
C13 H13 0.9500 .
C9 C10 1.377(6) .
C9 H9 0.9500 .
C4 C5 1.395(6) .
C4 H4 0.9500 .
C5 H5 0.9500 .
C12 C11 1.371(7) .
C12 H12 0.9500 .
C10 C11 1.376(7) .
C10 H10 0.9500 .
C11 H11 0.9500 .
N5 N6 1.286(4) .
N5 C14 1.432(5) .
C14 C19 1.384(6) .
C14 C15 1.388(6) .
C21 N7 1.328(5) .
C21 N6 1.372(5) .
C15 C16 1.385(6) .
C15 H15 0.9500 .
C17 C18 1.374(6) .
C17 C16 1.394(6) .
C17 H17 0.9500 .
C19 C18 1.380(6) .
C19 H19 0.9500 .
C22 C27 1.374(6) .
C22 C23 1.378(6) .
C22 N8 1.407(5) .
C24 C25 1.377(7) .
C24 C23 1.383(6) .
C24 H24 0.9500 .
C18 H18 0.9500 .
C23 H23 0.9500 .
C27 C26 1.384(6) .
C27 H27 0.9500 .
C25 C26 1.375(7) .
C25 H25 0.9500 .
C16 H16 0.9500 .
C26 H26 0.9500 .
C34 N11 1.315(5) .
C34 N10 1.369(5) .
C35 C40 1.383(6) .
C35 C36 1.390(6) .
C35 N12 1.398(5) .
C28 C33 1.388(6) .
C28 C29 1.391(6) .
C28 N9 1.427(5) .
C36 C37 1.377(6) .
C36 H36 0.9500 .
C40 C39 1.383(6) .
C40 H40 0.9500 .
C33 C32 1.380(6) .
C33 H33 0.9500 .
C37 C38 1.376(6) .
C37 H37 0.9500 .
C38 C39 1.375(6) .
C38 H38 0.9500 .
C29 C30 1.369(6) .
C29 H29 0.9500 .
C39 H39 0.9500 .
C32 C31 1.360(7) .
C32 H32 0.9500 .
C31 C30 1.395(7) .
C31 H31 0.9500 .
C30 H30 0.9500 .
N1 N2 1.305(4) .
N4 N3 1.302(4) .
N8 N7 1.329(5) .
N8 H8 0.8800 .
N9 N10 1.293(5) .
N12 N11 1.324(5) .
N12 H12A 0.8800 .
C1S O1S 1.086(10) .
C1S C2S 1.407(14) .
C1S C1S 1.477(13) 2_556
C2S H2S1 0.9800 .
C2S H2S2 0.9800 .
C2S H2S3 0.9800 .
